data_2200037
loop_
_publ_author_name
'Camalli, Mercedes'
'Pifferi, Augusto'
'Costi, Roberta'
'Di Santo, Roberto'
'Massa, Silvio'
'Artico, Marino'

_publ_section_title
;1-{[4-(4-Chlorophenyl)-1<i>H</i>-pyrrol-3-yl](2,4-dichlorophenyl)methyl}-1<i>H</i>-imidazole
 (RDS 416)
;
_journal_issue 1
_journal_name_full 'Acta Crystallographica Section E'
_journal_page_first o96
_journal_page_last o98
_journal_paper_doi 10.1107/S1600536800020699
_journal_volume 57
_journal_year 2001
_chemical_formula_sum 'C20 H14 Cl3 N3'
_chemical_formula_weight 402.71
_chemical_name_systematic ?
_space_group_IT_number 14
_symmetry_cell_setting monoclinic
_symmetry_space_group_name_Hall '-P 2ybc'
_symmetry_space_group_name_H-M 'P 1 21/c 1'
_cell_angle_alpha 90.000
_cell_angle_beta 105.080(10)
_cell_angle_gamma 90.000
_cell_formula_units_Z 4
_cell_length_a 6.8870(10)
_cell_length_b 18.847(3)
_cell_length_c 14.947(3)
_cell_measurement_reflns_used 38
_cell_measurement_temperature 293
_cell_measurement_theta_max 18.3
_cell_measurement_theta_min 4.3
_cell_volume 1873.3(6)
_computing_cell_refinement R3m/V
_computing_data_collection 'R3m/V (Siemens, 1989)'
_computing_data_reduction 'XDISK (Siemens, 1989)'
_computing_molecular_graphics CAOS
_computing_publication_material CAOS
_computing_structure_refinement 'CAOS (Camalli & Spagna, 1994)'
_computing_structure_solution 'SIR97 (Altomare et al., 1999)'
_diffrn_ambient_temperature 293
_diffrn_measurement_device 'Siemens P3 four-circle'
_diffrn_measurement_method \q/2\q
_diffrn_radiation_monochromator graphite
_diffrn_radiation_source 'X-ray tube'
_diffrn_radiation_type MoK\a
_diffrn_radiation_wavelength .71069
_diffrn_reflns_av_R_equivalents .028
_diffrn_reflns_limit_h_max 13
_diffrn_reflns_limit_h_min 0
_diffrn_reflns_limit_k_max 37
_diffrn_reflns_limit_k_min 0
_diffrn_reflns_limit_l_max 28
_diffrn_reflns_limit_l_min -29
_diffrn_reflns_number 17474
_diffrn_reflns_theta_max 45.1
_diffrn_reflns_theta_min 1.8
_diffrn_standards_decay_% 0
_diffrn_standards_interval_count 97
_diffrn_standards_number 3
_exptl_absorpt_coefficient_mu .50
_exptl_absorpt_correction_T_max .93
_exptl_absorpt_correction_T_min .82
_exptl_absorpt_correction_type empirical
_exptl_absorpt_process_details '\y scan (North et al., 1968)'
_exptl_crystal_colour brown
_exptl_crystal_density_diffrn 1.428
_exptl_crystal_description prism
_exptl_crystal_F_000 824
_exptl_crystal_size_max .4
_exptl_crystal_size_mid .2
_exptl_crystal_size_min .15
_refine_diff_density_max .42
_refine_diff_density_min -.35
_refine_ls_abs_structure_details
;
;
_refine_ls_extinction_method none
_refine_ls_goodness_of_fit_all .90
_refine_ls_goodness_of_fit_ref .90
_refine_ls_hydrogen_treatment constr
_refine_ls_matrix_type full
_refine_ls_number_parameters 235
_refine_ls_number_reflns 2474
_refine_ls_R_factor_all .041
_refine_ls_R_factor_gt .041
_refine_ls_shift/su_max <0.001
_refine_ls_shift/su_mean <0.001
_refine_ls_structure_factor_coef F
_refine_ls_weighting_details '     w=1/(0.0009+0.0108F+0.0032F^2^)'
_refine_ls_weighting_scheme calc
_refine_ls_wR_factor_all .056
_refine_ls_wR_factor_ref .056
_reflns_number_gt 2474
_reflns_number_total 15414
_reflns_threshold_expression F>6\s(F)
_cod_data_source_file cf6026.cif
_cod_data_source_block I
_cod_depositor_comments
;
The following automatic conversions were performed:
'_atom_site_thermal_displace_type' value 'uani' changed to 'Uani'
according to '/home/saulius/struct/CIF-dictionaries/cif_core.dic'
dictionary named 'cif_core.dic' version 2.4.1 from 2010-06-29 (26
times).

'_atom_site_thermal_displace_type' value 'uiso' changed to 'Uiso'
according to '/home/saulius/struct/CIF-dictionaries/cif_core.dic'
dictionary named 'cif_core.dic' version 2.4.1 from 2010-06-29 (14 times).

Automatic conversion script
Id: cif_fix_enum 1527 2010-12-29 10:47:43Z saulius 

The following automatic conversions were performed:

'_refine_ls_matrix_type' value ' Full ' changed to 'full' according
to /home/saulius/struct/CIF-dictionaries/cif_core.dic dictionary
named 'cif_core.dic' version 2.4.1 from
2010-06-29.

'_atom_site_thermal_displace_type' value 'uani' changed
to 'Uani' according to
/home/saulius/struct/CIF-dictionaries/cif_core.dic dictionary named
'cif_core.dic' version 2.4.1 from 2010-06-29 (26
times).

'_atom_site_thermal_displace_type' value 'uiso' changed to
'Uiso' according to
/home/saulius/struct/CIF-dictionaries/cif_core.dic dictionary named
'cif_core.dic' version 2.4.1 from 2010-06-29 (14 times).

Automatic conversion script
Id: cif_fix_values 1715 2011-07-08 13:25:40Z adriana 
;
_cod_original_cell_volume 1873.2(5)
_cod_original_sg_symbol_H-M 'P 21/c'
_cod_database_code 2200037

loop_
_symmetry_equiv_pos_as_xyz
+x,+y,+z
-x,-y,-z
-x,1/2+y,1/2-z
x,1/2-y,1/2+z

loop_
_atom_site_aniso_label
_atom_site_aniso_U_11
_atom_site_aniso_U_22
_atom_site_aniso_U_33
_atom_site_aniso_U_12
_atom_site_aniso_U_13
_atom_site_aniso_U_23
Cl(1) .0507(3) .0591(4) .0869(5) .0108(3) .0316(3) .0025(3)
Cl(2) .0931(6) .0647(4) .0482(3) .0124(4) .0117(3) .0095(3)
Cl(3) .1038(7) .0820(6) .0901(6) -.0104(5) .0554(5) .0184(5)
N(1) .0600(10) .0269(7) .0600(10) -.0071(7) .0194(9) -.0038(7)
N(2) .0570(10) .0228(6) .0423(8) .0037(7) .0150(8) .0018(6)
N(3) .102(2) .057(2) .078(2) .024(2) .018(2) .0060(10)
C(1) .0530(10) .0249(7) .0540(10) -.0010(8) .0180(10) -.0010(7)
C(2) .0460(10) .0245(7) .0450(10) .0025(7) .0159(8) .0006(6)
C(3) .0540(10) .0263(8) .0450(10) .0020(8) .0175(9) -.0002(7)
C(4) .065(2) .0293(9) .0560(10) -.0013(9) .0170(10) -.0075(9)
C(5) .0450(10) .0246(7) .0480(10) -.0004(7) .0165(9) -.0008(7)
C(6) .078(2) .0233(8) .068(2) -.0045(9) .0230(10) .0015(9)
C(7) .067(2) .0199(7) .0630(10) .0077(9) .0150(10) .0057(8)
C(8) .0580(10) .0360(10) .0590(10) .0057(9) .0090(10) .0005(9)
C(9) .0390(10) .0235(6) .0450(10) -.0020(7) .0115(8) -.0020(7)
C(10) .0410(10) .0280(8) .0550(10) .0000(7) .0158(9) -.0016(8)
C(11) .0460(10) .0380(10) .0570(10) .0029(9) .0060(10) .0023(9)
C(12) .0640(10) .0336(9) .0440(10) -.0011(9) .0090(10) .0010(8)
C(13) .0510(10) .0430(10) .0490(10) .0021(9) .0170(10) -.0011(9)
C(14) .0420(10) .0390(10) .0480(10) .0020(8) .0125(9) .0015(8)
C(15) .0590(10) .0318(8) .0400(9) .0029(9) .0156(9) -.0005(7)
C(16) .067(2) .0336(9) .0600(10) .0050(10) .0260(10) .0028(9)
C(17) .065(2) .0480(10) .0610(10) .0050(10) .0290(10) .0000(10)
C(18) .071(2) .0500(10) .0480(10) -.0060(10) .0260(10) .0050(10)
C(19) .084(2) .0430(10) .066(2) .0110(10) .0320(10) .0190(10)
C(20) .079(2) .0400(10) .066(2) .0150(10) .0350(10) .0140(10)

loop_
_atom_site_label
_atom_site_fract_x
_atom_site_fract_y
_atom_site_fract_z
_atom_site_U_iso_or_equiv
_atom_site_thermal_displace_type
_atom_site_occupancy
Cl(1) -.15480(10) .41838(4) .59420(10) .0630(2) Uani 1.000
Cl(2) .07700(10) .41048(5) .28003(5) .0699(3) Uani 1.000
Cl(3) -.2278(2) .29860(10) 1.04040(10) .0864(4) Uani 1.000
N(1) .4550(3) .53390(10) .7813(2) .0480(10) Uani 1.000
N(2) .3964(3) .29910(10) .72220(10) .0400(10) Uani 1.000
N(3) .6569(6) .2303(2) .7667(2) .0800(10) Uani 1.000
C(1) .4328(4) .48080(10) .7177(2) .0430(10) Uani 1.000
C(2) .3277(3) .42620(10) .74490(10) .0380(10) Uani 1.000
C(3) .2808(4) .44800(10) .8284(2) .0410(10) Uani 1.000
C(4) .3623(4) .51500(10) .8481(2) .0500(10) Uani 1.000
C(5) .2563(3) .35910(10) .6922(2) .0380(10) Uani 1.000
C(6) .3384(5) .23010(10) .7125(2) .0560(10) Uani 1.000
C(7) .4936(4) .18730(10) .7396(2) .0500(10) Uani 1.000
C(8) .6000(4) .30010(10) .7561(2) .0520(10) Uani 1.000
C(9) .2131(3) .36990(10) .58800(10) .0360(10) Uani 1.000
C(10) .0293(3) .39730(10) .5378(2) .0410(10) Uani 1.000
C(11) -.0156(4) .40910(10) .4434(2) .0480(10) Uani 1.000
C(12) .1322(4) .39380(10) .3984(2) .0480(10) Uani 1.000
C(13) .3164(4) .36650(10) .4440(2) .0470(10) Uani 1.000
C(14) .3547(4) .35430(10) .5390(2) .0430(10) Uani 1.000
C(15) .1556(4) .41070(10) .8796(2) .0430(10) Uani 1.000
C(16) -.0105(4) .44370(10) .8981(2) .0520(10) Uani 1.000
C(17) -.1310(5) .40990(10) .9465(2) .0560(10) Uani 1.000
C(18) -.0833(5) .34130(10) .9776(2) .0540(10) Uani 1.000
C(19) .0747(5) .3059(2) .9579(2) .0620(10) Uani 1.000
C(20) .1953(5) .34040(10) .9093(2) .0590(10) Uani 1.000
H(1) .5250 .5777 .7796 .048 Uiso 1.000
H(2) .4819 .4814 .6632 .043 Uiso 1.000
H(3) .3547 .5436 .9002 .050 Uiso 1.000
H(4) .1324 .3470 .7066 .038 Uiso 1.000
H(5) .2019 .2145 .6889 .056 Uiso 1.000
H(6) .4919 .1364 .7402 .050 Uiso 1.000
H(7) .6855 .3411 .7697 .052 Uiso 1.000
H(8) -.1444 .4272 .4101 .048 Uiso 1.000
H(9) .4160 .3561 .4113 .047 Uiso 1.000
H(10) .4820 .3347 .5717 .043 Uiso 1.000
H(11) -.0426 .4914 .8768 .052 Uiso 1.000
H(12) -.2452 .4337 .9582 .056 Uiso 1.000
H(13) .1022 .2576 .9773 .063 Uiso 1.000
H(14) .3066 .3156 .8962 .059 Uiso 1.000

loop_
_atom_type_symbol
_atom_type_description
_atom_type_scat_dispersion_real
_atom_type_scat_dispersion_imag
_atom_type_scat_source
'h   ' 'Hydrogen    ' .0000 .0000 ' Int. Tab. C, 4.2.6.8, 6.1.1.4'
'c   ' 'Carbon      ' .0020 .0020 ' Int. Tab. C, 4.2.6.8, 6.1.1.4'
'n   ' 'Nitrogen    ' .0040 .0030 ' Int. Tab. C, 4.2.6.8, 6.1.1.4'
'cl  ' 'Chlorine    ' .1320 .1590 ' Int. Tab. C, 4.2.6.8, 6.1.1.4'

loop_
_geom_angle_atom_site_label_1
_geom_angle_atom_site_label_2
_geom_angle_atom_site_label_3
_geom_angle
_geom_angle_publ_flag
C(4) N(1) C(1) 109.3(2) no
H(1) N(1) C(1) 125.4 no
H(1) N(1) C(4) 125.3 no
C(5) N(2) C(8) 129.0(2) no
C(6) N(2) C(8) 107.5(2) no
C(6) N(2) C(5) 123.4(2) no
C(8) N(3) C(7) 110.4(3) no
N(1) C(1) C(2) 108.4(2) no
H(2) C(1) C(2) 125.8 no
H(2) C(1) N(1) 125.8 no
C(3) C(2) C(1) 107.3(2) no
C(5) C(2) C(1) 126.8(2) no
C(5) C(2) C(3) 125.6(2) no
C(15) C(3) C(4) 125.9(2) no
C(2) C(3) C(4) 106.1(2) no
C(2) C(3) C(15) 127.8(2) no
C(3) C(4) N(1) 108.9(2) no
H(3) C(4) N(1) 125.6 no
H(3) C(4) C(3) 125.5 no
H(4) C(5) C(2) 105.8 no
C(9) C(5) C(2) 111.9(2) no
C(9) C(5) H(4) 108.2 no
N(2) C(5) C(2) 112.7(2) no
N(2) C(5) H(4) 107.3 no
N(2) C(5) C(9) 110.6(2) no
N(2) C(6) C(7) 111.2(3) no
H(5) C(6) C(7) 124.4 no
H(5) C(6) N(2) 124.4 no
H(6) C(7) N(3) 127.2 no
C(6) C(7) N(3) 105.6(2) no
C(6) C(7) H(6) 127.2 no
N(3) C(8) N(2) 105.3(3) no
H(7) C(8) N(2) 127.3 no
H(7) C(8) N(3) 127.4 no
C(5) C(9) C(14) 122.1(2) no
C(10) C(9) C(14) 117.2(2) no
C(10) C(9) C(5) 120.7(2) no
Cl(1) C(10) C(11) 117.4(2) no
C(9) C(10) C(11) 122.7(2) no
C(9) C(10) Cl(1) 119.8(2) no
C(12) C(11) C(10) 117.7(3) no
H(8) C(11) C(10) 121.1 no
H(8) C(11) C(12) 121.2 no
C(11) C(12) C(13) 122.4(2) no
Cl(2) C(12) C(13) 120.1(2) no
Cl(2) C(12) C(11) 117.5(2) no
C(14) C(13) H(9) 120.9 no
C(12) C(13) H(9) 121.0 no
C(12) C(13) C(14) 118.1(2) no
C(9) C(14) C(13) 121.8(2) no
H(10) C(14) C(13) 119.1 no
H(10) C(14) C(9) 119.0 no
C(16) C(15) C(3) 120.9(2) no
C(20) C(15) C(3) 121.6(2) no
C(20) C(15) C(16) 117.5(2) no
C(17) C(16) C(15) 122.2(2) no
H(11) C(16) C(15) 118.9 no
H(11) C(16) C(17) 119.0 no
H(12) C(17) C(18) 120.6 no
C(16) C(17) C(18) 118.7(3) no
C(16) C(17) H(12) 120.6 no
Cl(3) C(18) C(19) 119.3(2) no
C(17) C(18) C(19) 121.0(3) no
C(17) C(18) Cl(3) 119.8(2) no
C(18) C(19) H(13) 120.1 no
C(20) C(19) H(13) 120.1 no
C(20) C(19) C(18) 119.8(3) no
C(15) C(20) H(14) 119.6 no
C(19) C(20) H(14) 119.7 no
C(19) C(20) C(15) 120.7(3) no

loop_
_geom_bond_atom_site_label_1
_geom_bond_atom_site_label_2
_geom_bond_site_symmetry_1
_geom_bond_site_symmetry_2
_geom_bond_distance
_geom_bond_publ_flag
Cl(1) C(10) . . 1.742(2) no
Cl(2) C(12) . . 1.739(3) no
Cl(3) C(18) . . 1.734(3) no
N(1) C(1) . . 1.360(3) no
N(1) C(4) . . 1.364(3) no
N(1) H(1) . . .960 no
N(2) C(5) . . 1.479(3) no
N(2) C(6) . . 1.357(3) no
N(2) C(8) . . 1.362(4) no
N(3) C(7) . . 1.360(5) no
N(3) C(8) . . 1.370(4) no
C(1) C(2) . . 1.379(3) no
C(1) H(2) . . .960 no
C(2) C(3) . . 1.429(3) no
C(2) C(5) . . 1.503(3) no
C(3) C(4) . . 1.382(3) no
C(3) C(15) . . 1.472(3) no
C(4) H(3) . . .960 no
C(5) C(9) . . 1.522(3) no
C(5) H(4) . . .960 no
C(6) C(7) . . 1.316(4) no
C(6) H(5) . . .960 no
C(7) H(6) . . .960 no
C(8) H(7) . . .960 no
C(9) C(10) . . 1.392(4) no
C(9) C(14) . . 1.395(3) no
C(10) C(11) . . 1.381(4) no
C(11) C(12) . . 1.388(3) no
C(11) H(8) . . .960 no
C(12) C(13) . . 1.375(4) no
C(13) C(14) . . 1.395(4) no
C(13) H(9) . . .960 no
C(14) H(10) . . .960 no
C(15) C(16) . . 1.391(4) no
C(15) C(20) . . 1.402(4) no
C(16) C(17) . . 1.389(4) no
C(16) H(11) . . .960 no
C(17) C(18) . . 1.383(4) no
C(17) H(12) . . .960 no
C(18) C(19) . . 1.373(4) no
C(19) C(20) . . 1.397(4) no
C(19) H(13) . . .960 no
C(20) H(14) . . .960 no

loop_
_cod_related_entry_id
_cod_related_entry_database
_cod_related_entry_code
1 ChemSpider 409632
